data_1517242
loop_
_publ_author_name
'Pawle, R. H.'
'Haas, T. E.'
'M\"uller, P.'
'Thomas III, S. W.'

_publ_section_title
;
 Twisting and piezochromism of phenylene-ethynylenes with aromatic
 interactions between side chains and main chains
;
_journal_issue 11
_journal_name_full 'Chem. Sci.'
_journal_page_first 4184
_journal_paper_doi 10.1039/C4SC01466A
_journal_volume 5
_journal_year 2014
_chemical_formula_sum 'C40 H20 F10 O6'
_chemical_formula_weight 786.56
_space_group_IT_number 2
_symmetry_cell_setting triclinic
_symmetry_space_group_name_Hall '-P 1'
_symmetry_space_group_name_H-M 'P -1'
_atom_sites_solution_hydrogens geom
_atom_sites_solution_primary direct
_atom_sites_solution_secondary difmap
_audit_creation_method SHELXL-97
_audit_update_record
;
2014-03-27 # Formatted by publCIF

;
_cell_angle_alpha 91.6740(10)
_cell_angle_beta 90.0290(10)
_cell_angle_gamma 106.6190(10)
_cell_formula_units_Z 1
_cell_length_a 6.9613(5)
_cell_length_b 7.1312(5)
_cell_length_c 17.3912(13)
_cell_measurement_temperature 190(2)
_cell_volume 826.89(10)
_computing_structure_refinement 'SHELXL-97 (Sheldrick, 2008)'
_computing_structure_solution 'SHELXS-97 (Sheldrick, 2008)'
_diffrn_ambient_temperature 190(2)
_diffrn_measured_fraction_theta_full 0.998
_diffrn_measured_fraction_theta_max 0.998
_diffrn_radiation_monochromator graphite
_diffrn_radiation_source 'fine-focus sealed tube'
_diffrn_radiation_type MoK\a
_diffrn_radiation_wavelength 0.71073
_diffrn_reflns_av_R_equivalents 0.0000
_diffrn_reflns_av_sigmaI/netI 0.0161
_diffrn_reflns_limit_h_max 9
_diffrn_reflns_limit_h_min -9
_diffrn_reflns_limit_k_max 10
_diffrn_reflns_limit_k_min -10
_diffrn_reflns_limit_l_max 24
_diffrn_reflns_limit_l_min 0
_diffrn_reflns_number 5012
_diffrn_reflns_theta_full 30.51
_diffrn_reflns_theta_max 30.51
_diffrn_reflns_theta_min 1.17
_exptl_absorpt_coefficient_mu 0.143
_exptl_absorpt_correction_T_max 0.9929
_exptl_absorpt_correction_T_min 0.9720
_exptl_crystal_density_diffrn 1.580
_exptl_crystal_density_method 'not measured'
_exptl_crystal_F_000 398
_exptl_crystal_size_max 0.20
_exptl_crystal_size_mid 0.15
_exptl_crystal_size_min 0.05
_refine_diff_density_max 0.553
_refine_diff_density_min -0.278
_refine_diff_density_rms 0.051
_refine_ls_extinction_method none
_refine_ls_goodness_of_fit_ref 1.056
_refine_ls_hydrogen_treatment mixed
_refine_ls_matrix_type full
_refine_ls_number_parameters 254
_refine_ls_number_reflns 5012
_refine_ls_number_restraints 0
_refine_ls_restrained_S_all 1.056
_refine_ls_R_factor_all 0.0601
_refine_ls_R_factor_gt 0.0500
_refine_ls_shift/su_max 0.000
_refine_ls_shift/su_mean 0.000
_refine_ls_structure_factor_coef Fsqd
_refine_ls_weighting_details 'calc w=1/[\s^2^(Fo^2^)+(0.0632P)^2^+0.3944P] where P=(Fo^2^+2Fc^2^)/3'
_refine_ls_weighting_scheme calc
_refine_ls_wR_factor_gt 0.1353
_refine_ls_wR_factor_ref 0.1437
_reflns_number_gt 4159
_reflns_number_total 5012
_reflns_threshold_expression >2sigma(I)
_cod_data_source_file c4sc01466a1.cif
_cod_data_source_block mo_x8_12144_0m
_cod_depositor_comments 'Adding full bibliography for 1517239--1517244.cif.'
_cod_original_sg_symbol_H-M P-1
_cod_database_code 1517242

loop_
_symmetry_equiv_pos_as_xyz
'x, y, z'
'-x, -y, -z'

loop_
_atom_site_label
_atom_site_type_symbol
_atom_site_fract_x
_atom_site_fract_y
_atom_site_fract_z
_atom_site_U_iso_or_equiv
_atom_site_adp_type
_atom_site_occupancy
_atom_site_symmetry_multiplicity
_atom_site_calc_flag
_atom_site_refinement_flags
O2 O 0.28686(16) -0.11366(17) 0.07177(6) 0.0373(3) Uani 1 1 d .
C2 C 0.38562(17) -0.36800(17) 0.00904(7) 0.0222(2) Uani 1 1 d .
C3 C 0.34935(18) -0.50417(18) -0.05183(7) 0.0234(2) Uani 1 1 d .
H3 H 0.2447 -0.5068 -0.0873 0.028 Uiso 1 1 calc R
F5 F 0.24313(19) 0.37378(15) 0.16000(6) 0.0515(3) Uani 1 1 d .
C12 C 0.58505(19) -0.23307(19) 0.12932(7) 0.0262(2) Uani 1 1 d .
F1 F 0.05227(18) -0.30532(14) 0.19650(6) 0.0490(3) Uani 1 1 d .
C1 C 0.53918(17) -0.36222(18) 0.06306(7) 0.0223(2) Uani 1 1 d .
C13 C 0.6225(2) -0.1307(2) 0.18665(8) 0.0290(3) Uani 1 1 d .
F4 F 0.2662(2) 0.43941(17) 0.31311(7) 0.0595(3) Uani 1 1 d .
C6 C 0.15070(19) 0.0320(2) 0.17383(7) 0.0268(2) Uani 1 1 d .
C4 C 0.2470(2) -0.2414(2) 0.01317(7) 0.0269(3) Uani 1 1 d .
F3 F 0.18436(19) 0.1330(2) 0.40926(6) 0.0597(3) Uani 1 1 d .
C5 C 0.1411(2) -0.0081(2) 0.08847(8) 0.0322(3) Uani 1 1 d .
H5A H 0.0050 -0.0881 0.0726 0.039 Uiso 1 1 calc R
H5B H 0.1742 0.1161 0.0607 0.039 Uiso 1 1 calc R
C14 C 0.65537(19) 0.0056(2) 0.25082(8) 0.0286(3) Uani 1 1 d .
O1 O 0.1134(2) -0.2552(2) -0.03205(8) 0.0612(5) Uani 1 1 d .
F2 F 0.0771(2) -0.23846(19) 0.35027(7) 0.0664(4) Uani 1 1 d .
C11 C 0.2022(2) 0.2198(2) 0.20557(8) 0.0319(3) Uani 1 1 d .
C7 C 0.1086(2) -0.1200(2) 0.22435(8) 0.0323(3) Uani 1 1 d .
O3 O 0.7290(3) 0.4273(2) 0.42681(8) 0.0606(4) Uani 1 1 d .
C9 C 0.1733(2) 0.1014(3) 0.33272(8) 0.0390(3) Uani 1 1 d .
C15 C 0.6444(2) -0.0534(2) 0.32637(9) 0.0376(3) Uani 1 1 d .
H15 H 0.6190 -0.1882 0.3369 0.045 Uiso 1 1 calc R
C10 C 0.2135(2) 0.2555(2) 0.28439(9) 0.0370(3) Uani 1 1 d .
C17 C 0.7062(2) 0.2808(2) 0.37194(9) 0.0402(3) Uani 1 1 d .
C8 C 0.1198(3) -0.0883(3) 0.30290(9) 0.0390(3) Uani 1 1 d .
C19 C 0.6948(2) 0.2057(2) 0.23686(9) 0.0360(3) Uani 1 1 d .
H19 H 0.7045 0.2481 0.1854 0.043 Uiso 1 1 calc R
C18 C 0.7197(3) 0.3421(2) 0.29678(10) 0.0414(4) Uani 1 1 d .
H18 H 0.7459 0.4771 0.2865 0.050 Uiso 1 1 calc R
C16 C 0.6706(3) 0.0848(3) 0.38732(9) 0.0427(4) Uani 1 1 d .
H16 H 0.6638 0.0439 0.4390 0.051 Uiso 1 1 calc R
C20 C 0.7222(6) 0.3736(5) 0.50482(13) 0.1032(12) Uani 1 1 d .
H20A H 0.5881 0.2891 0.5163 0.155 Uiso 1 1 calc R
H20B H 0.7524 0.4916 0.5382 0.155 Uiso 1 1 calc R
H20C H 0.8215 0.3028 0.5138 0.155 Uiso 1 1 calc R

loop_
_atom_site_aniso_label
_atom_site_aniso_U_11
_atom_site_aniso_U_22
_atom_site_aniso_U_33
_atom_site_aniso_U_23
_atom_site_aniso_U_13
_atom_site_aniso_U_12
O2 0.0376(5) 0.0495(6) 0.0353(5) -0.0208(5) -0.0114(4) 0.0315(5)
C2 0.0250(5) 0.0237(5) 0.0210(5) -0.0031(4) -0.0011(4) 0.0123(4)
C3 0.0254(5) 0.0268(6) 0.0209(5) -0.0036(4) -0.0035(4) 0.0125(4)
F5 0.0717(7) 0.0305(5) 0.0501(6) 0.0028(4) 0.0122(5) 0.0108(5)
C12 0.0273(6) 0.0285(6) 0.0258(6) -0.0066(5) -0.0044(4) 0.0137(5)
F1 0.0681(7) 0.0276(5) 0.0526(6) -0.0076(4) -0.0143(5) 0.0165(4)
C1 0.0247(5) 0.0237(5) 0.0202(5) -0.0042(4) -0.0014(4) 0.0101(4)
C13 0.0281(6) 0.0334(7) 0.0285(6) -0.0093(5) -0.0050(5) 0.0148(5)
F4 0.0721(8) 0.0418(6) 0.0585(7) -0.0302(5) -0.0025(6) 0.0096(5)
C6 0.0272(6) 0.0303(6) 0.0268(6) -0.0067(5) -0.0023(4) 0.0154(5)
C4 0.0315(6) 0.0294(6) 0.0249(6) -0.0053(5) -0.0030(4) 0.0174(5)
F3 0.0670(7) 0.0858(9) 0.0259(5) -0.0154(5) -0.0053(4) 0.0229(6)
C5 0.0363(7) 0.0433(8) 0.0273(6) -0.0093(5) -0.0042(5) 0.0287(6)
C14 0.0258(6) 0.0338(7) 0.0269(6) -0.0114(5) -0.0041(4) 0.0108(5)
O1 0.0722(9) 0.0794(10) 0.0542(8) -0.0377(7) -0.0375(7) 0.0615(8)
F2 0.0949(10) 0.0584(7) 0.0444(6) 0.0175(5) -0.0059(6) 0.0181(7)
C11 0.0325(6) 0.0305(7) 0.0335(7) -0.0052(5) 0.0039(5) 0.0108(5)
C7 0.0359(7) 0.0296(6) 0.0340(7) -0.0066(5) -0.0073(5) 0.0144(5)
O3 0.0862(11) 0.0488(8) 0.0374(7) -0.0229(6) 0.0027(6) 0.0064(7)
C9 0.0370(7) 0.0547(9) 0.0256(6) -0.0118(6) -0.0031(5) 0.0147(7)
C15 0.0449(8) 0.0378(8) 0.0292(7) -0.0070(6) -0.0030(6) 0.0111(6)
C10 0.0367(7) 0.0354(7) 0.0370(7) -0.0172(6) -0.0004(6) 0.0093(6)
C17 0.0407(8) 0.0414(8) 0.0341(7) -0.0172(6) -0.0015(6) 0.0063(6)
C8 0.0437(8) 0.0427(8) 0.0316(7) 0.0033(6) -0.0042(6) 0.0135(6)
C19 0.0420(7) 0.0359(7) 0.0301(7) -0.0084(5) -0.0021(5) 0.0121(6)
C18 0.0502(9) 0.0329(7) 0.0383(8) -0.0113(6) 0.0001(6) 0.0086(6)
C16 0.0515(9) 0.0489(9) 0.0247(6) -0.0072(6) -0.0005(6) 0.0105(7)
C20 0.176(4) 0.0788(18) 0.0325(10) -0.0286(11) 0.0062(15) 0.0043(19)

loop_
_atom_type_symbol
_atom_type_description
_atom_type_scat_dispersion_real
_atom_type_scat_dispersion_imag
_atom_type_scat_source
C C 0.0033 0.0016 'International Tables Vol C Tables 4.2.6.8 and 6.1.1.4'
H H 0.0000 0.0000 'International Tables Vol C Tables 4.2.6.8 and 6.1.1.4'
O O 0.0106 0.0060 'International Tables Vol C Tables 4.2.6.8 and 6.1.1.4'
F F 0.0171 0.0103 'International Tables Vol C Tables 4.2.6.8 and 6.1.1.4'

loop_
_geom_angle_atom_site_label_1
_geom_angle_atom_site_label_2
_geom_angle_atom_site_label_3
_geom_angle
_geom_angle_site_symmetry_1
_geom_angle_site_symmetry_3
C4 O2 C5 117.15(10) . .
C3 C2 C1 119.82(10) . .
C3 C2 C4 115.11(10) . .
C1 C2 C4 125.02(10) . .
C2 C3 C1 122.64(10) . 2_645
C13 C12 C1 177.52(15) . .
C3 C1 C2 117.53(10) 2_645 .
C3 C1 C12 117.83(10) 2_645 .
C2 C1 C12 124.62(10) . .
C12 C13 C14 173.33(14) . .
C7 C6 C11 116.96(13) . .
C7 C6 C5 120.74(12) . .
C11 C6 C5 122.30(13) . .
O1 C4 O2 123.54(12) . .
O1 C4 C2 123.28(12) . .
O2 C4 C2 113.18(10) . .
O2 C5 C6 106.34(10) . .
C15 C14 C19 118.69(13) . .
C15 C14 C13 122.42(14) . .
C19 C14 C13 118.87(13) . .
F5 C11 C6 120.12(13) . .
F5 C11 C10 117.98(13) . .
C6 C11 C10 121.89(14) . .
F1 C7 C8 118.43(14) . .
F1 C7 C6 119.33(13) . .
C8 C7 C6 122.23(14) . .
C17 O3 C20 117.21(18) . .
F3 C9 C10 120.41(15) . .
F3 C9 C8 119.53(16) . .
C10 C9 C8 120.06(14) . .
C14 C15 C16 120.39(15) . .
F4 C10 C9 120.18(14) . .
F4 C10 C11 120.27(16) . .
C9 C10 C11 119.54(14) . .
O3 C17 C16 124.65(16) . .
O3 C17 C18 114.83(16) . .
C16 C17 C18 120.52(14) . .
F2 C8 C7 120.80(15) . .
F2 C8 C9 119.89(15) . .
C7 C8 C9 119.31(15) . .
C18 C19 C14 121.05(15) . .
C19 C18 C17 119.62(16) . .
C17 C16 C15 119.73(15) . .

loop_
_geom_bond_atom_site_label_1
_geom_bond_atom_site_label_2
_geom_bond_distance
_geom_bond_site_symmetry_2
O2 C4 1.3212(15) .
O2 C5 1.4508(15) .
C2 C3 1.3881(16) .
C2 C1 1.4137(16) .
C2 C4 1.4987(16) .
C3 C1 1.4001(16) 2_645
F5 C11 1.3367(18) .
C12 C13 1.2011(18) .
C12 C1 1.4309(16) .
F1 C7 1.3421(17) .
C1 C3 1.4001(16) 2_645
C13 C14 1.4326(17) .
F4 C10 1.3382(17) .
C6 C7 1.381(2) .
C6 C11 1.3821(19) .
C6 C5 1.5014(18) .
C4 O1 1.1984(17) .
F3 C9 1.3421(17) .
C14 C15 1.387(2) .
C14 C19 1.403(2) .
F2 C8 1.3353(19) .
C11 C10 1.385(2) .
C7 C8 1.377(2) .
O3 C17 1.3690(18) .
O3 C20 1.418(3) .
C9 C10 1.368(3) .
C9 C8 1.381(2) .
C15 C16 1.401(2) .
C17 C16 1.382(3) .
C17 C18 1.385(2) .
C19 C18 1.380(2) .
